data_7059641
loop_
_publ_author_name
'Liu, Song'
'Wu, Renbo'
'Sun, Yuli'
'Ploessl, Karl'
'Zhang, Yan'
'Liu, Yajing'
'Wu, Zehui'
'Zhu, Lin'
'Kung, Hank F.'

_publ_section_title
;
 Design, synthesis and evaluation of a novel glutamine derivative
 (2S,4R)-2-amino-4-cyano-4-[18F]fluorobutanoic acid
;
_journal_issue 21
_journal_name_full 'New Journal of Chemistry'
_journal_page_first 9109
_journal_page_last 9117
_journal_paper_doi 10.1039/D0NJ00410C
_journal_volume 44
_journal_year 2020
_chemical_absolute_configuration syn
_chemical_formula_sum 'C14 H23 F N2 O4'
_chemical_formula_weight 302.34
_space_group_IT_number 19
_space_group_name_Hall 'P 2ac 2ab'
_space_group_name_H-M_alt 'P 21 21 21'
_symmetry_cell_setting orthorhombic
_symmetry_Int_Tables_number 19
_symmetry_space_group_name_H-M 'P 21 21 21'
_atom_sites_solution_hydrogens geom
_atom_sites_solution_primary direct
_audit_creation_method SHELXL-97
_audit_update_record
;
2020-01-29 deposited with the CCDC.	2020-05-07 downloaded from the CCDC.
;
_cell_angle_alpha 90.00
_cell_angle_beta 90.00
_cell_angle_gamma 90.00
_cell_formula_units_Z 4
_cell_length_a 5.33170(10)
_cell_length_b 10.0576(3)
_cell_length_c 30.0104(8)
_cell_measurement_reflns_used 9813
_cell_measurement_temperature 100
_cell_measurement_theta_max 25.33
_cell_measurement_theta_min 2.44
_cell_volume 1609.28(7)
_computing_data_collection 'Bruker APEX2'
_computing_data_reduction 'Bruker SAINT'
_computing_structure_refinement 'SHELXL-97 (Sheldrick, 2008)'
_computing_structure_solution 'SHELXS-97 (Sheldrick, 2008)'
_diffrn_ambient_temperature 100(1)
_diffrn_measured_fraction_theta_full 1.000
_diffrn_measured_fraction_theta_max 1.000
_diffrn_measurement_device 'CCD Area Detector'
_diffrn_measurement_device_type 'Bruker APEXII'
_diffrn_measurement_method 'phi and omega scans'
_diffrn_radiation_monochromator graphite
_diffrn_radiation_source 'sealed tube'
_diffrn_radiation_type MoK\a
_diffrn_radiation_wavelength 0.71073
_diffrn_reflns_av_R_equivalents 0.0293
_diffrn_reflns_av_sigmaI/netI 0.0136
_diffrn_reflns_limit_h_max 6
_diffrn_reflns_limit_h_min -6
_diffrn_reflns_limit_k_max 12
_diffrn_reflns_limit_k_min -12
_diffrn_reflns_limit_l_max 35
_diffrn_reflns_limit_l_min -36
_diffrn_reflns_number 39657
_diffrn_reflns_theta_full 25.37
_diffrn_reflns_theta_max 25.37
_diffrn_reflns_theta_min 1.36
_exptl_absorpt_coefficient_mu 0.098
_exptl_absorpt_correction_T_max 0.7452
_exptl_absorpt_correction_T_min 0.7064
_exptl_absorpt_correction_type multi-scan
_exptl_absorpt_process_details '(SADABS; Sheldrick, 2007)'
_exptl_crystal_colour colorless
_exptl_crystal_density_diffrn 1.248
_exptl_crystal_density_method 'not measured'
_exptl_crystal_description plate
_exptl_crystal_F_000 648
_exptl_crystal_size_max 0.42
_exptl_crystal_size_mid 0.12
_exptl_crystal_size_min 0.04
_refine_diff_density_max 0.158
_refine_diff_density_min -0.171
_refine_diff_density_rms 0.030
_refine_ls_abs_structure_details 'Flack H D (1983), Acta Cryst. A39, 876-881'
_refine_ls_abs_structure_Flack 0.1(6)
_refine_ls_extinction_method none
_refine_ls_goodness_of_fit_ref 1.093
_refine_ls_hydrogen_treatment constr
_refine_ls_matrix_type full
_refine_ls_number_parameters 197
_refine_ls_number_reflns 2968
_refine_ls_number_restraints 0
_refine_ls_restrained_S_all 1.093
_refine_ls_R_factor_all 0.0280
_refine_ls_R_factor_gt 0.0252
_refine_ls_shift/su_max 0.000
_refine_ls_shift/su_mean 0.000
_refine_ls_structure_factor_coef Fsqd
_refine_ls_weighting_details 'calc w=1/[\s^2^(Fo^2^)+(0.0288P)^2^+0.3182P] where P=(Fo^2^+2Fc^2^)/3'
_refine_ls_weighting_scheme calc
_refine_ls_wR_factor_gt 0.0595
_refine_ls_wR_factor_ref 0.0607
_reflns_number_gt 2797
_reflns_number_total 2968
_reflns_threshold_expression >2sigma(I)
_cod_data_source_file d0nj00410c2.cif
_cod_data_source_block 99239
_cod_depositor_comments
;Adding full bibliography for 7059641--7059642.cif.

 Adding full bibliography for 7059641--7059642.cif.
;
_cod_original_sg_symbol_H-M 'P 21 21 21 '
_cod_database_code 7059641

loop_
_symmetry_equiv_pos_as_xyz
'x, y, z'
'x+1/2, -y+1/2, -z'
'-x, y+1/2, -z+1/2'
'-x+1/2, -y, z+1/2'

loop_
_atom_site_label
_atom_site_type_symbol
_atom_site_fract_x
_atom_site_fract_y
_atom_site_fract_z
_atom_site_U_iso_or_equiv
_atom_site_adp_type
_atom_site_occupancy
_atom_site_symmetry_multiplicity
_atom_site_calc_flag
_atom_site_refinement_flags
_atom_site_disorder_assembly
_atom_site_disorder_group
C1 C 0.8389(3) 0.17852(14) 0.03725(5) 0.0253(3) Uani 1 1 d . . .
C2 C 0.8234(3) 0.25457(13) 0.07943(4) 0.0189(3) Uani 1 1 d . . .
H2 H 0.8719 0.3472 0.0741 0.025 Uiso 1 1 calc R . .
C3 C 0.5620(2) 0.24979(12) 0.09902(4) 0.0161(3) Uani 1 1 d . . .
H3a H 0.5233 0.1587 0.1071 0.021 Uiso 1 1 calc R . .
H3b H 0.4427 0.2772 0.0764 0.021 Uiso 1 1 calc R . .
C4 C 0.5289(2) 0.33879(12) 0.14036(4) 0.0147(3) Uani 1 1 d . . .
H4 H 0.3539 0.3299 0.1499 0.020 Uiso 1 1 calc R . .
C5 C 0.6919(2) 0.29757(12) 0.17968(4) 0.0138(3) Uani 1 1 d . . .
C6 C 0.3740(2) 0.55286(12) 0.11597(4) 0.0153(3) Uani 1 1 d . . .
C7 C 0.2806(2) 0.77500(13) 0.08729(4) 0.0167(3) Uani 1 1 d . . .
C8 C 0.1391(3) 0.72289(14) 0.04704(4) 0.0228(3) Uani 1 1 d . . .
H8a H 0.2519 0.6740 0.0282 0.034 Uiso 1 1 calc R . .
H8b H 0.0700 0.7962 0.0307 0.034 Uiso 1 1 calc R . .
H8c H 0.0060 0.6655 0.0568 0.034 Uiso 1 1 calc R . .
C9 C 0.4565(3) 0.88653(13) 0.07365(5) 0.0239(3) Uani 1 1 d . . .
H9a H 0.5520 0.9149 0.0990 0.036 Uiso 1 1 calc R . .
H9b H 0.3603 0.9600 0.0624 0.036 Uiso 1 1 calc R . .
H9c H 0.5682 0.8553 0.0509 0.036 Uiso 1 1 calc R . .
C10 C 0.1086(3) 0.82034(14) 0.12436(4) 0.0223(3) Uani 1 1 d . . .
H10a H -0.0029 0.7492 0.1323 0.033 Uiso 1 1 calc R . .
H10b H 0.0126 0.8955 0.1145 0.033 Uiso 1 1 calc R . .
H10c H 0.2069 0.8451 0.1499 0.033 Uiso 1 1 calc R . .
C11 C 0.7944(2) 0.09957(13) 0.22433(4) 0.0152(3) Uani 1 1 d . . .
C12 C 1.0732(2) 0.10867(14) 0.21520(5) 0.0186(3) Uani 1 1 d . . .
H12a H 1.1068 0.0793 0.1854 0.028 Uiso 1 1 calc R . .
H12b H 1.1623 0.0533 0.2359 0.028 Uiso 1 1 calc R . .
H12c H 1.1273 0.1992 0.2185 0.028 Uiso 1 1 calc R . .
C13 C 0.7059(3) -0.04328(13) 0.21971(5) 0.0193(3) Uani 1 1 d . . .
H13a H 0.5283 -0.0474 0.2248 0.029 Uiso 1 1 calc R . .
H13b H 0.7907 -0.0978 0.2412 0.029 Uiso 1 1 calc R . .
H13c H 0.7429 -0.0749 0.1903 0.029 Uiso 1 1 calc R . .
C14 C 0.7266(3) 0.15624(14) 0.26953(4) 0.0207(3) Uani 1 1 d . . .
H14a H 0.7819 0.2469 0.2713 0.031 Uiso 1 1 calc R . .
H14b H 0.8068 0.1050 0.2925 0.031 Uiso 1 1 calc R . .
H14c H 0.5480 0.1527 0.2735 0.031 Uiso 1 1 calc R . .
N1 N 0.8506(3) 0.11896(14) 0.00507(4) 0.0414(4) Uani 1 1 d . . .
N2 N 0.5687(2) 0.47709(10) 0.12976(3) 0.0159(2) Uani 1 1 d . . .
H2a H 0.7158 0.5113 0.1322 0.021 Uiso 1 1 calc R . .
O1 O 0.15768(17) 0.51509(9) 0.11433(3) 0.0184(2) Uani 1 1 d . . .
O2 O 0.45668(16) 0.67453(8) 0.10467(3) 0.01736(19) Uani 1 1 d . . .
O3 O 0.83022(18) 0.37186(9) 0.19927(3) 0.0200(2) Uani 1 1 d . . .
O4 O 0.65151(16) 0.16966(8) 0.18879(3) 0.01432(19) Uani 1 1 d . . .
F1 F 0.99360(14) 0.19537(8) 0.10882(3) 0.02547(19) Uani 1 1 d . . .

loop_
_atom_site_aniso_label
_atom_site_aniso_U_11
_atom_site_aniso_U_22
_atom_site_aniso_U_33
_atom_site_aniso_U_23
_atom_site_aniso_U_13
_atom_site_aniso_U_12
C1 0.0280(7) 0.0239(7) 0.0241(7) 0.0019(6) 0.0073(6) -0.0045(7)
C2 0.0211(7) 0.0181(6) 0.0176(6) 0.0006(5) 0.0007(6) -0.0007(6)
C3 0.0169(6) 0.0159(6) 0.0155(6) 0.0014(5) -0.0032(5) -0.0008(5)
C4 0.0141(6) 0.0131(6) 0.0169(6) 0.0016(5) 0.0001(5) 0.0005(5)
C5 0.0125(6) 0.0145(6) 0.0146(6) -0.0007(5) 0.0026(5) 0.0019(5)
C6 0.0182(6) 0.0151(6) 0.0126(6) -0.0012(5) 0.0004(5) 0.0009(5)
C7 0.0173(6) 0.0147(6) 0.0182(6) 0.0016(5) -0.0031(5) 0.0043(5)
C8 0.0263(7) 0.0240(7) 0.0181(7) 0.0018(5) -0.0030(6) 0.0016(6)
C9 0.0248(7) 0.0176(7) 0.0293(7) 0.0052(6) -0.0029(6) 0.0003(6)
C10 0.0251(7) 0.0199(7) 0.0219(7) -0.0003(6) -0.0002(6) 0.0059(6)
C11 0.0125(6) 0.0163(7) 0.0167(6) 0.0045(5) -0.0025(5) 0.0026(5)
C12 0.0147(7) 0.0199(7) 0.0212(6) 0.0013(5) -0.0011(5) 0.0021(6)
C13 0.0170(6) 0.0166(7) 0.0244(7) 0.0035(5) -0.0019(6) 0.0020(6)
C14 0.0217(7) 0.0238(7) 0.0167(6) 0.0020(5) 0.0003(5) 0.0025(6)
N1 0.0576(9) 0.0387(8) 0.0277(7) -0.0083(6) 0.0139(7) -0.0073(8)
N2 0.0132(5) 0.0136(5) 0.0210(5) 0.0014(4) -0.0027(5) -0.0009(4)
O1 0.0147(4) 0.0170(4) 0.0237(5) 0.0025(4) -0.0006(4) 0.0001(4)
O2 0.0152(4) 0.0124(4) 0.0244(5) 0.0039(4) -0.0025(4) 0.0013(4)
O3 0.0230(5) 0.0164(4) 0.0205(5) -0.0004(4) -0.0062(4) -0.0039(4)
O4 0.0133(4) 0.0136(4) 0.0160(4) 0.0020(3) -0.0021(3) 0.0001(4)
F1 0.0176(4) 0.0333(5) 0.0255(4) 0.0014(4) 0.0001(3) 0.0039(3)

loop_
_atom_type_symbol
_atom_type_description
_atom_type_scat_dispersion_real
_atom_type_scat_dispersion_imag
_atom_type_scat_source
C C 0.0033 0.0016 'International Tables Vol C Tables 4.2.6.8 and 6.1.1.4'
H H 0.0000 0.0000 'International Tables Vol C Tables 4.2.6.8 and 6.1.1.4'
N N 0.0061 0.0033 'International Tables Vol C Tables 4.2.6.8 and 6.1.1.4'
O O 0.0106 0.0060 'International Tables Vol C Tables 4.2.6.8 and 6.1.1.4'
F F 0.0171 0.0103 'International Tables Vol C Tables 4.2.6.8 and 6.1.1.4'

loop_
_geom_angle_atom_site_label_1
_geom_angle_atom_site_label_2
_geom_angle_atom_site_label_3
_geom_angle
_geom_angle_site_symmetry_1
_geom_angle_site_symmetry_3
_geom_angle_publ_flag
N1 C1 C2 179.33(15) . . ?
F1 C2 C1 106.44(11) . . ?
F1 C2 C3 109.81(10) . . ?
C1 C2 C3 111.52(11) . . ?
C2 C3 C4 113.58(10) . . ?
N2 C4 C5 110.46(10) . . ?
N2 C4 C3 111.48(10) . . ?
C5 C4 C3 113.61(10) . . ?
O3 C5 O4 126.72(11) . . ?
O3 C5 C4 124.01(11) . . ?
O4 C5 C4 109.26(10) . . ?
O1 C6 O2 125.86(12) . . ?
O1 C6 N2 124.37(12) . . ?
O2 C6 N2 109.78(10) . . ?
O2 C7 C10 109.42(10) . . ?
O2 C7 C8 111.18(10) . . ?
C10 C7 C8 112.84(11) . . ?
O2 C7 C9 102.04(10) . . ?
C10 C7 C9 110.49(11) . . ?
C8 C7 C9 110.34(11) . . ?
O4 C11 C12 110.14(10) . . ?
O4 C11 C14 109.95(10) . . ?
C12 C11 C14 111.93(11) . . ?
O4 C11 C13 102.94(10) . . ?
C12 C11 C13 110.22(11) . . ?
C14 C11 C13 111.31(11) . . ?
C6 N2 C4 119.87(11) . . ?
C6 O2 C7 120.28(10) . . ?
C5 O4 C11 121.45(9) . . ?

loop_
_geom_bond_atom_site_label_1
_geom_bond_atom_site_label_2
_geom_bond_distance
_geom_bond_site_symmetry_2
_geom_bond_publ_flag
C1 N1 1.1381(19) . ?
C1 C2 1.4812(19) . ?
C2 F1 1.3985(15) . ?
C2 C3 1.5135(18) . ?
C3 C4 1.5398(17) . ?
C4 N2 1.4425(16) . ?
C4 C5 1.5229(17) . ?
C5 O3 1.2034(15) . ?
C5 O4 1.3327(15) . ?
C6 O1 1.2152(16) . ?
C6 O2 1.3442(15) . ?
C6 N2 1.3526(16) . ?
C7 O2 1.4746(15) . ?
C7 C10 1.5122(18) . ?
C7 C8 1.5175(18) . ?
C7 C9 1.5182(19) . ?
C11 O4 1.4881(14) . ?
C11 C12 1.5144(18) . ?
C11 C14 1.5154(18) . ?
C11 C13 1.5185(18) . ?

loop_
_geom_hbond_atom_site_label_D
_geom_hbond_atom_site_label_H
_geom_hbond_atom_site_label_A
_geom_hbond_distance_DH
_geom_hbond_distance_HA
_geom_hbond_distance_DA
_geom_hbond_angle_DHA
_geom_hbond_site_symmetry_A
N2 H2a O1 0.86 2.42 3.1974(14) 151.3 1_655
